data_2001356
loop_
_publ_author_name
'Zeng, L.'
'Li, D.'
'Zhuang, Y.'

_publ_section_title
;
 Structure of Ag~3~Cu~12~Y~5~, a new ternary compound
;
_journal_issue 9
_journal_name_full 'Acta Crystallographica Section C'
_journal_page_first 1559
_journal_page_last 1561
_journal_paper_doi 10.1107/S0108270193003634
_journal_volume 49
_journal_year 1993
_chemical_formula_sum 'Ag3 Cu12 Y5'
_chemical_formula_weight 1530.62
_symmetry_cell_setting cubic
_symmetry_space_group_name_H-M 'P 41 3 2'
_cell_angle_alpha 90.
_cell_angle_beta 90.
_cell_angle_gamma 90.
_cell_formula_units_Z 1
_cell_length_a 7.127(4)
_cell_length_b 7.127(4)
_cell_length_c 7.127(4)
_cell_measurement_temperature 298
_cell_measurement_theta_max 70
_cell_measurement_theta_min 6
_cell_volume 362.0(4)
_diffrn_measurement_device 'Rigaku 3015'
_diffrn_radiation_type CuK\a
_diffrn_radiation_wavelength 1.54178
_exptl_crystal_density_diffrn 7.2
_exptl_crystal_density_meas 7.09
_cod_data_source_file al1043.cif
_cod_data_source_block al1043_structure_1_of_1
_cod_original_cell_volume 362.0(7)
_cod_original_sg_symbol_H-M P4132
_cod_database_code 2001356

loop_
_atom_site_label
_atom_site_fract_x
_atom_site_fract_y
_atom_site_fract_z
Ag1 .0 .0 .0
Ag2 .5 .5 .0
Ag3 .25 .75 .25
Y1 .75 .25 .25
Y2 .0 .5 .5
Y3 .5 .0 .5
Y4 .75 .75 .75
Y5 .25 .25 .75
Cu1 .135 .385 .125
Cu2 .875 .635 .115
Cu3 .385 .125 .135
Cu4 .125 .135 .385
Cu5 .615 .625 .365
Cu6 -.135 .885 .375
Cu7 .625 .365 .615
Cu8 .115 .875 .635
Cu9 .365 .615 .625
Cu10 .375 -.135 .885
Cu11 .885 .375 -.135
Cu12 .635 .115 .875
